data_4034343
loop_
_publ_author_name
'Sanogo, Youssouf'
'Othman, Raja Ben'
'Dhambri, Sabrina'
'Selkti, Mohamed'
'Jeuken, Alan'
'Prunet, Jo\"elle'
'F\'er\'ezou, Jean-Pierre'
'Ardisson, Janick'
'Lannou, Marie-Isabelle'
'Sorin, Geoffroy'

_publ_section_title
;
 Ti(II) and Rh(I) Complexes as Reagents toward a Thapsigargin Core.
;
_journal_issue 9
_journal_name_full 'The Journal of organic chemistry'
_journal_page_first 5821
_journal_page_last 5830
_journal_paper_doi 10.1021/acs.joc.8b03249
_journal_volume 84
_journal_year 2019
_chemical_formula_moiety 'C19 H24 O5'
_chemical_formula_sum 'C19 H24 O5'
_chemical_formula_weight 332.38
_space_group_crystal_system triclinic
_space_group_IT_number 2
_space_group_name_Hall '-P 1'
_space_group_name_H-M_alt 'P -1'
_atom_sites_solution_hydrogens geom
_atom_sites_solution_primary dual
_atom_sites_solution_secondary difmap
_audit_creation_method SHELXL-2016/6
_cell_angle_alpha 71.122(7)
_cell_angle_beta 84.574(7)
_cell_angle_gamma 71.434(8)
_cell_formula_units_Z 2
_cell_length_a 8.2249(8)
_cell_length_b 9.6794(7)
_cell_length_c 12.1006(10)
_cell_measurement_reflns_used 3665
_cell_measurement_temperature 293(2)
_cell_measurement_theta_max 31.1170
_cell_measurement_theta_min 4.3370
_cell_volume 864.06(14)
_computing_cell_refinement 'CrysAlisPro 1.171.39.32e (Rigaku OD, 2017)'
_computing_data_collection 'CrysAlisPro 1.171.39.32e (Rigaku OD, 2017)'
_computing_data_reduction 'CrysAlisPro 1.171.39.32e (Rigaku OD, 2017)'
_computing_structure_refinement 'SHELXL-2016/6 (Sheldrick, 2015)'
_computing_structure_solution 'SHELXT 2014/5 (Sheldrick, 2015)'
_diffrn_ambient_temperature 293(2)
_diffrn_detector 'Dectris PILATUS3R 200K'
_diffrn_measured_fraction_theta_full 0.989
_diffrn_measured_fraction_theta_max 0.844
_diffrn_measurement_device_type CCD
_diffrn_measurement_method '\w scans'
_diffrn_radiation_monochromator 'Rigaku confocal double bounce MaxFlux multilayer'
_diffrn_radiation_probe x-ray
_diffrn_radiation_type 'Mo K\a'
_diffrn_radiation_wavelength 0.71073
_diffrn_reflns_av_R_equivalents 0.0353
_diffrn_reflns_av_unetI/netI 0.0473
_diffrn_reflns_Laue_measured_fraction_full 0.989
_diffrn_reflns_Laue_measured_fraction_max 0.844
_diffrn_reflns_limit_h_max 11
_diffrn_reflns_limit_h_min -11
_diffrn_reflns_limit_k_max 12
_diffrn_reflns_limit_k_min -13
_diffrn_reflns_limit_l_max 17
_diffrn_reflns_limit_l_min -13
_diffrn_reflns_number 12031
_diffrn_reflns_point_group_measured_fraction_full 0.989
_diffrn_reflns_point_group_measured_fraction_max 0.844
_diffrn_reflns_theta_full 25.242
_diffrn_reflns_theta_max 31.211
_diffrn_reflns_theta_min 4.003
_diffrn_source 'microfocus sealed X-ray tube'
_diffrn_source_type 'Rigaku mm003 (Mo) X-ray Source'
_exptl_absorpt_coefficient_mu 0.092
_exptl_absorpt_correction_T_max 1.00000
_exptl_absorpt_correction_T_min 0.45733
_exptl_absorpt_correction_type multi-scan
_exptl_absorpt_process_details
;
CrysAlisPro 1.171.39.32e (Rigaku Oxford Diffraction, 2017)
Empirical absorption correction using spherical harmonics,
 implemented in SCALE3 ABSPACK scaling algorithm.
;
_exptl_crystal_colour 'pale yellow'
_exptl_crystal_density_diffrn 1.278
_exptl_crystal_description tab
_exptl_crystal_F_000 356
_exptl_crystal_size_max 0.35
_exptl_crystal_size_mid 0.13
_exptl_crystal_size_min 0.07
_refine_diff_density_max 0.307
_refine_diff_density_min -0.229
_refine_diff_density_rms 0.043
_refine_ls_extinction_method none
_refine_ls_goodness_of_fit_ref 1.050
_refine_ls_hydrogen_treatment constr
_refine_ls_matrix_type full
_refine_ls_number_parameters 232
_refine_ls_number_reflns 4736
_refine_ls_number_restraints 0
_refine_ls_restrained_S_all 1.050
_refine_ls_R_factor_all 0.0642
_refine_ls_R_factor_gt 0.0479
_refine_ls_shift/su_max 0.000
_refine_ls_shift/su_mean 0.000
_refine_ls_structure_factor_coef Fsqd
_refine_ls_weighting_details 'w=1/[\s^2^(Fo^2^)+(0.0778P)^2^+0.0586P] where P=(Fo^2^+2Fc^2^)/3'
_refine_ls_weighting_scheme calc
_refine_ls_wR_factor_gt 0.1317
_refine_ls_wR_factor_ref 0.1430
_reflns_Friedel_coverage 0.000
_reflns_number_gt 3579
_reflns_number_total 4746
_reflns_threshold_expression 'I > 2\s(I)'
_cod_data_source_file jo8b03249_si_003.cif
_cod_data_source_block 26
_cod_database_code 4034343
_shelx_shelxl_version_number 2016/6
_shelx_space_group_comment
;
The symmetry employed for this shelxl refinement is uniquely defined
by the following loop, which should always be used as a source of
symmetry information in preference to the above space-group names.
They are only intended as comments.
;

loop_
_space_group_symop_operation_xyz
'x, y, z'
'-x, -y, -z'

loop_
_atom_site_label
_atom_site_type_symbol
_atom_site_fract_x
_atom_site_fract_y
_atom_site_fract_z
_atom_site_U_iso_or_equiv
_atom_site_adp_type
_atom_site_occupancy
_atom_site_site_symmetry_order
_atom_site_calc_flag
_atom_site_refinement_flags_posn
_atom_site_refinement_flags_adp
_atom_site_refinement_flags_occupancy
C1 C 0.25082(16) 1.01686(14) 0.46451(10) 0.0368(3) Uani 1 1 d . . .
O1 O 0.03968(14) 1.26323(13) 0.39937(10) 0.0593(3) Uani 1 1 d . . .
C2 C 0.11066(16) 1.14845(15) 0.47782(12) 0.0405(3) Uani 1 1 d . . .
O2 O 0.39146(12) 0.46409(10) 0.85250(7) 0.0387(2) Uani 1 1 d . . .
C3 C 0.07014(17) 1.11814(15) 0.60559(12) 0.0413(3) Uani 1 1 d . . .
H3A H -0.049208 1.122438 0.619471 0.050 Uiso 1 1 calc R U .
H3AB H 0.093049 1.192598 0.634595 0.050 Uiso 1 1 calc R U .
O3 O 0.54355(12) 0.36513(10) 0.70746(7) 0.0380(2) Uani 1 1 d . . .
C4 C 0.18745(15) 0.95848(14) 0.66394(10) 0.0340(3) Uani 1 1 d . . .
O4 O 0.82564(16) 0.34255(14) 0.83470(12) 0.0688(4) Uani 1 1 d . . .
C5 C 0.29260(15) 0.90715(13) 0.57140(10) 0.0316(2) Uani 1 1 d . . .
O5 O 0.72272(12) 0.59544(11) 0.80144(8) 0.0422(2) Uani 1 1 d . . .
C7 C 0.45498(14) 0.63588(13) 0.67393(9) 0.0295(2) Uani 1 1 d . . .
C6 C 0.43275(15) 0.76541(14) 0.58569(9) 0.0323(2) Uani 1 1 d . . .
H6 H 0.514927 0.765373 0.527358 0.039 Uiso 1 1 calc R U .
C8 C 0.32784(16) 0.61547(14) 0.77103(9) 0.0333(3) Uani 1 1 d . . .
H8 H 0.217702 0.627219 0.738587 0.040 Uiso 1 1 calc R U .
C9 C 0.30091(18) 0.72636(15) 0.84033(10) 0.0413(3) Uani 1 1 d . . .
H9A H 0.248112 0.687219 0.914062 0.050 Uiso 1 1 calc R U .
H9AB H 0.412029 0.729782 0.857732 0.050 Uiso 1 1 calc R U .
C19 C 0.3269(2) 1.01121(19) 0.34885(11) 0.0504(4) Uani 1 1 d . . .
H19A H 0.271595 1.104955 0.289654 0.076 Uiso 0.47(2) 1 calc R U P
H19B H 0.447296 0.998655 0.350828 0.076 Uiso 0.47(2) 1 calc R U P
H19C H 0.310950 0.926368 0.331459 0.076 Uiso 0.47(2) 1 calc R U P
H19D H 0.414966 0.915030 0.358306 0.076 Uiso 0.53(2) 1 calc R U P
H19E H 0.239265 1.021331 0.297133 0.076 Uiso 0.53(2) 1 calc R U P
H19F H 0.375611 1.093618 0.316502 0.076 Uiso 0.53(2) 1 calc R U P
C18 C 0.2671(2) 0.3369(2) 0.75316(15) 0.0549(4) Uani 1 1 d . . .
H18A H 0.298558 0.254596 0.719837 0.082 Uiso 1 1 calc R U .
H18B H 0.216629 0.432091 0.693780 0.082 Uiso 1 1 calc R U .
H18C H 0.185782 0.319553 0.814369 0.082 Uiso 1 1 calc R U .
C17 C 0.5091(3) 0.19781(18) 0.89875(13) 0.0591(4) Uani 1 1 d . . .
H17A H 0.543753 0.113153 0.867875 0.089 Uiso 1 1 calc R U .
H17B H 0.428933 0.180312 0.960718 0.089 Uiso 1 1 calc R U .
H17C H 0.607921 0.207263 0.928473 0.089 Uiso 1 1 calc R U .
C16 C 0.42523(18) 0.34412(15) 0.80278(10) 0.0390(3) Uani 1 1 d . . .
C15 C 0.8461(2) 0.5880(2) 0.88159(12) 0.0528(4) Uani 1 1 d . . .
H15A H 0.828565 0.688542 0.886888 0.079 Uiso 0.58(2) 1 calc R U P
H15B H 0.832180 0.520189 0.957282 0.079 Uiso 0.58(2) 1 calc R U P
H15C H 0.959830 0.550240 0.854091 0.079 Uiso 0.58(2) 1 calc R U P
H15D H 0.918485 0.484106 0.911953 0.079 Uiso 0.42(2) 1 calc R U P
H15E H 0.914870 0.652458 0.841559 0.079 Uiso 0.42(2) 1 calc R U P
H15F H 0.787220 0.622407 0.944750 0.079 Uiso 0.42(2) 1 calc R U P
C14 C 0.72963(16) 0.46504(16) 0.78414(11) 0.0390(3) Uani 1 1 d . . .
C13 C 0.71376(17) 0.49598(16) 0.57592(11) 0.0437(3) Uani 1 1 d . . .
H13A H 0.769685 0.573350 0.561182 0.066 Uiso 1 1 calc R U .
H13B H 0.641284 0.518673 0.510610 0.066 Uiso 1 1 calc R U .
H13C H 0.798515 0.397730 0.586910 0.066 Uiso 1 1 calc R U .
C12 C 0.60570(15) 0.49312(14) 0.68535(10) 0.0331(3) Uani 1 1 d . . .
C11 C 0.0798(2) 0.9654(2) 0.86091(14) 0.0604(4) Uani 1 1 d . . .
H11A H 0.099391 0.897762 0.939712 0.091 Uiso 0.25(2) 1 calc R U P
H11B H 0.106967 1.056921 0.854805 0.091 Uiso 0.25(2) 1 calc R U P
H11C H -0.038476 0.991573 0.840109 0.091 Uiso 0.25(2) 1 calc R U P
H11D H 0.012530 1.066409 0.816705 0.091 Uiso 0.75(2) 1 calc R U P
H11E H 0.004954 0.907250 0.901613 0.091 Uiso 0.75(2) 1 calc R U P
H11F H 0.150398 0.972598 0.916308 0.091 Uiso 0.75(2) 1 calc R U P
C10 C 0.19152(17) 0.88691(15) 0.77975(11) 0.0382(3) Uani 1 1 d . . .

loop_
_atom_site_aniso_label
_atom_site_aniso_U_11
_atom_site_aniso_U_22
_atom_site_aniso_U_33
_atom_site_aniso_U_23
_atom_site_aniso_U_13
_atom_site_aniso_U_12
C1 0.0381(6) 0.0296(6) 0.0406(6) -0.0070(5) -0.0071(5) -0.0096(5)
O1 0.0515(6) 0.0375(6) 0.0679(6) 0.0040(5) -0.0176(5) -0.0012(5)
C2 0.0343(6) 0.0271(6) 0.0565(7) -0.0059(5) -0.0140(5) -0.0077(5)
O2 0.0517(5) 0.0272(5) 0.0309(4) -0.0084(3) 0.0024(3) -0.0051(4)
C3 0.0357(6) 0.0280(6) 0.0579(7) -0.0164(5) -0.0097(5) -0.0007(5)
O3 0.0454(5) 0.0284(4) 0.0407(4) -0.0155(3) 0.0066(4) -0.0087(4)
C4 0.0309(5) 0.0269(6) 0.0437(6) -0.0152(5) -0.0053(4) -0.0022(4)
O4 0.0598(7) 0.0396(6) 0.0905(8) -0.0100(6) -0.0353(6) 0.0068(5)
C5 0.0301(5) 0.0260(6) 0.0374(5) -0.0098(4) -0.0054(4) -0.0051(4)
O5 0.0405(5) 0.0406(5) 0.0437(4) -0.0128(4) -0.0099(4) -0.0073(4)
C7 0.0296(5) 0.0277(6) 0.0303(5) -0.0127(4) -0.0017(4) -0.0033(4)
C6 0.0315(5) 0.0294(6) 0.0329(5) -0.0109(4) 0.0002(4) -0.0038(4)
C8 0.0362(6) 0.0268(6) 0.0314(5) -0.0084(4) 0.0003(4) -0.0026(4)
C9 0.0504(7) 0.0341(7) 0.0324(5) -0.0137(5) 0.0023(5) -0.0008(5)
C19 0.0595(9) 0.0459(8) 0.0384(6) -0.0031(6) -0.0033(6) -0.0154(7)
C18 0.0546(9) 0.0552(10) 0.0646(9) -0.0254(8) 0.0095(7) -0.0256(7)
C17 0.0876(12) 0.0301(7) 0.0457(7) -0.0045(6) 0.0029(7) -0.0073(7)
C16 0.0504(7) 0.0286(6) 0.0363(5) -0.0104(5) 0.0056(5) -0.0110(5)
C15 0.0511(8) 0.0628(10) 0.0455(7) -0.0146(7) -0.0111(6) -0.0181(7)
C14 0.0331(6) 0.0341(7) 0.0425(6) -0.0084(5) -0.0045(5) -0.0027(5)
C13 0.0403(7) 0.0375(7) 0.0471(6) -0.0165(5) 0.0100(5) -0.0028(5)
C12 0.0327(6) 0.0267(6) 0.0359(5) -0.0111(4) -0.0001(4) -0.0023(4)
C11 0.0693(10) 0.0481(9) 0.0531(8) -0.0275(7) 0.0069(7) 0.0066(8)
C10 0.0391(6) 0.0318(6) 0.0425(6) -0.0189(5) 0.0006(5) -0.0016(5)

loop_
_atom_type_symbol
_atom_type_description
_atom_type_scat_dispersion_real
_atom_type_scat_dispersion_imag
_atom_type_scat_source
C C 0.0033 0.0016 'International Tables Vol C Tables 4.2.6.8 and 6.1.1.4'
H H 0.0000 0.0000 'International Tables Vol C Tables 4.2.6.8 and 6.1.1.4'
O O 0.0106 0.0060 'International Tables Vol C Tables 4.2.6.8 and 6.1.1.4'

loop_
_geom_angle_atom_site_label_1
_geom_angle_atom_site_label_2
_geom_angle_atom_site_label_3
_geom_angle
C5 C1 C2 109.49(11)
C5 C1 C19 128.31(12)
C2 C1 C19 122.20(11)
O1 C2 C1 126.16(14)
O1 C2 C3 125.81(13)
C1 C2 C3 108.03(10)
C16 O2 C8 114.43(9)
C2 C3 C4 104.67(11)
C2 C3 H3A 110.8
C4 C3 H3A 110.8
C2 C3 H3AB 110.8
C4 C3 H3AB 110.8
H3A C3 H3AB 108.9
C12 O3 C16 116.42(9)
C10 C4 C5 129.49(11)
C10 C4 C3 123.84(12)
C5 C4 C3 106.63(10)
C1 C5 C6 121.73(11)
C1 C5 C4 111.09(11)
C6 C5 C4 127.04(10)
C14 O5 C15 117.07(11)
C6 C7 C8 122.90(10)
C6 C7 C12 124.05(10)
C8 C7 C12 113.03(9)
C7 C6 C5 126.47(11)
C7 C6 H6 116.8
C5 C6 H6 116.8
O2 C8 C7 108.78(9)
O2 C8 C9 106.36(9)
C7 C8 C9 113.46(11)
O2 C8 H8 109.4
C7 C8 H8 109.4
C9 C8 H8 109.4
C10 C9 C8 114.54(10)
C10 C9 H9A 108.6
C8 C9 H9A 108.6
C10 C9 H9AB 108.6
C8 C9 H9AB 108.6
H9A C9 H9AB 107.6
C1 C19 H19A 109.5
C1 C19 H19B 109.5
H19A C19 H19B 109.5
C1 C19 H19C 109.5
H19A C19 H19C 109.5
H19B C19 H19C 109.5
C1 C19 H19D 109.5
H19A C19 H19D 141.1
H19B C19 H19D 56.3
H19C C19 H19D 56.3
C1 C19 H19E 109.5
H19A C19 H19E 56.3
H19B C19 H19E 141.1
H19C C19 H19E 56.3
H19D C19 H19E 109.5
C1 C19 H19F 109.5
H19A C19 H19F 56.3
H19B C19 H19F 56.3
H19C C19 H19F 141.1
H19D C19 H19F 109.5
H19E C19 H19F 109.5
C16 C18 H18A 109.5
C16 C18 H18B 109.5
H18A C18 H18B 109.5
C16 C18 H18C 109.5
H18A C18 H18C 109.5
H18B C18 H18C 109.5
C16 C17 H17A 109.5
C16 C17 H17B 109.5
H17A C17 H17B 109.5
C16 C17 H17C 109.5
H17A C17 H17C 109.5
H17B C17 H17C 109.5
O2 C16 O3 109.89(10)
O2 C16 C18 113.47(12)
O3 C16 C18 106.50(10)
O2 C16 C17 105.91(11)
O3 C16 C17 109.05(12)
C18 C16 C17 111.99(13)
O5 C15 H15A 109.5
O5 C15 H15B 109.5
H15A C15 H15B 109.5
O5 C15 H15C 109.5
H15A C15 H15C 109.5
H15B C15 H15C 109.5
O5 C15 H15D 109.5
H15A C15 H15D 141.1
H15B C15 H15D 56.3
H15C C15 H15D 56.3
O5 C15 H15E 109.5
H15A C15 H15E 56.3
H15B C15 H15E 141.1
H15C C15 H15E 56.3
H15D C15 H15E 109.5
O5 C15 H15F 109.5
H15A C15 H15F 56.3
H15B C15 H15F 56.3
H15C C15 H15F 141.1
H15D C15 H15F 109.5
H15E C15 H15F 109.5
O4 C14 O5 124.22(12)
O4 C14 C12 124.32(13)
O5 C14 C12 111.37(10)
C12 C13 H13A 109.5
C12 C13 H13B 109.5
H13A C13 H13B 109.5
C12 C13 H13C 109.5
H13A C13 H13C 109.5
H13B C13 H13C 109.5
O3 C12 C7 108.99(10)
O3 C12 C13 105.48(10)
C7 C12 C13 114.42(10)
O3 C12 C14 110.12(10)
C7 C12 C14 111.50(10)
C13 C12 C14 106.12(10)
C10 C11 H11A 109.5
C10 C11 H11B 109.5
H11A C11 H11B 109.5
C10 C11 H11C 109.5
H11A C11 H11C 109.5
H11B C11 H11C 109.5
C10 C11 H11D 109.5
H11A C11 H11D 141.1
H11B C11 H11D 56.3
H11C C11 H11D 56.3
C10 C11 H11E 109.5
H11A C11 H11E 56.3
H11B C11 H11E 141.1
H11C C11 H11E 56.3
H11D C11 H11E 109.5
C10 C11 H11F 109.5
H11A C11 H11F 56.3
H11B C11 H11F 56.3
H11C C11 H11F 141.1
H11D C11 H11F 109.5
H11E C11 H11F 109.5
C4 C10 C11 120.85(12)
C4 C10 C9 125.39(11)
C11 C10 C9 113.75(11)

loop_
_geom_bond_atom_site_label_1
_geom_bond_atom_site_label_2
_geom_bond_distance
C1 C5 1.3717(15)
C1 C2 1.4628(19)
C1 C19 1.4885(19)
O1 C2 1.2188(15)
C2 C3 1.503(2)
O2 C16 1.4151(16)
O2 C8 1.4378(14)
C3 C4 1.5136(16)
C3 H3A 0.9700
C3 H3AB 0.9700
O3 C12 1.4250(16)
O3 C16 1.4425(15)
C4 C10 1.3457(17)
C4 C5 1.4669(17)
O4 C14 1.1956(16)
C5 C6 1.4554(16)
O5 C14 1.3278(17)
O5 C15 1.4386(16)
C7 C6 1.3305(16)
C7 C8 1.5041(16)
C7 C12 1.5111(16)
C6 H6 0.9300
C8 C9 1.5166(18)
C8 H8 0.9800
C9 C10 1.5031(18)
C9 H9A 0.9700
C9 H9AB 0.9700
C19 H19A 0.9600
C19 H19B 0.9600
C19 H19C 0.9600
C19 H19D 0.9600
C19 H19E 0.9600
C19 H19F 0.9600
C18 C16 1.513(2)
C18 H18A 0.9600
C18 H18B 0.9600
C18 H18C 0.9600
C17 C16 1.5151(18)
C17 H17A 0.9600
C17 H17B 0.9600
C17 H17C 0.9600
C15 H15A 0.9600
C15 H15B 0.9600
C15 H15C 0.9600
C15 H15D 0.9600
C15 H15E 0.9600
C15 H15F 0.9600
C14 C12 1.5446(17)
C13 C12 1.5210(16)
C13 H13A 0.9600
C13 H13B 0.9600
C13 H13C 0.9600
C11 C10 1.5010(19)
C11 H11A 0.9600
C11 H11B 0.9600
C11 H11C 0.9600
C11 H11D 0.9600
C11 H11E 0.9600
C11 H11F 0.9600
